data_7111671
loop_
_publ_author_name
'Pathak, Rakesh Kumar'
'Dikundwar, Amol G.'
'Row, Tayur N. Guru'
'Rao, Chebrolu Pulla'

_publ_section_title
;
 A lower rim triazole linked calix[4]arene conjugate as a fluorescence
 switch on sensor for Zn2+ in blood serum milieu
;
_journal_issue 24
_journal_name_full 'Chemical Communications'
_journal_page_first 4345
_journal_page_last 4347
_journal_paper_doi 10.1039/c0cc00219d
_journal_volume 46
_journal_year 2010
_chemical_compound_source 'see text'
_chemical_formula_moiety 'C82 H88 N8 O6 Zn, C H4 O, C2 H3 N'
_chemical_formula_sum 'C85 H98 N9 O7 Zn'
_chemical_formula_weight 1420.10
_chemical_name_systematic ?
_space_group_IT_number 2
_symmetry_cell_setting triclinic
_symmetry_Int_Tables_number 2
_symmetry_space_group_name_Hall '-P 1'
_symmetry_space_group_name_H-M 'P -1'
_atom_sites_solution_hydrogens geom
_atom_sites_solution_primary direct
_atom_sites_solution_secondary difmap
_cell_angle_alpha 79.959(3)
_cell_angle_beta 65.028(4)
_cell_angle_gamma 76.432(3)
_cell_formula_units_Z 2
_cell_length_a 15.5813(6)
_cell_length_b 17.2524(5)
_cell_length_c 18.4381(6)
_cell_measurement_reflns_used 31265
_cell_measurement_temperature 150(1)
_cell_measurement_theta_max 25.00
_cell_measurement_theta_min 3.30
_cell_volume 4351.7(3)
_computing_cell_refinement Apex2
_computing_data_collection 'Bruker kappa Apex2'
_computing_data_reduction SAINT32
_computing_molecular_graphics 'Ortep-3 (Farrugia, 1997) and CAMERON (Watkin et al., 1993)'
_computing_publication_material 'WinGX (Farrugia, 1999)'
_computing_structure_refinement 'SHELXL97 (Sheldrick, 2008)'
_computing_structure_solution 'SHELXS97 (Sheldrick, 2008)'
_diffrn_ambient_temperature 150(1)
_diffrn_measured_fraction_theta_full 0.994
_diffrn_measured_fraction_theta_max 0.994
_diffrn_measurement_device_type 'Brucker kappa apex2 CCD area detector'
_diffrn_measurement_method '\f and \w scans'
_diffrn_radiation_monochromator graphite
_diffrn_radiation_probe x-ray
_diffrn_radiation_source 'fine-focus sealed tube'
_diffrn_radiation_type MoK\a
_diffrn_radiation_wavelength 0.71073
_diffrn_reflns_av_R_equivalents 0.0956
_diffrn_reflns_av_sigmaI/netI 0.1262
_diffrn_reflns_limit_h_max 18
_diffrn_reflns_limit_h_min -18
_diffrn_reflns_limit_k_max 20
_diffrn_reflns_limit_k_min -20
_diffrn_reflns_limit_l_max 20
_diffrn_reflns_limit_l_min -21
_diffrn_reflns_number 31265
_diffrn_reflns_reduction_process
;
;
_diffrn_reflns_theta_full 25.00
_diffrn_reflns_theta_max 25.00
_diffrn_reflns_theta_min 3.30
_exptl_absorpt_coefficient_mu 0.336
_exptl_absorpt_correction_T_max 0.9538
_exptl_absorpt_correction_T_min 0.9257
_exptl_absorpt_correction_type multi-scan
_exptl_absorpt_process_details 'Apex2 (Bruker)'
_exptl_crystal_colour ' colourless'
_exptl_crystal_density_diffrn 1.084
_exptl_crystal_density_method 'Not Measured'
_exptl_crystal_description ' block'
_exptl_crystal_F_000 1508
_exptl_crystal_size_max 0.23
_exptl_crystal_size_mid 0.18
_exptl_crystal_size_min 0.14
_refine_diff_density_max 0.929
_refine_diff_density_min -0.378
_refine_diff_density_rms 0.074
_refine_ls_extinction_method none
_refine_ls_goodness_of_fit_ref 0.817
_refine_ls_hydrogen_treatment constr
_refine_ls_matrix_type full
_refine_ls_number_parameters 990
_refine_ls_number_reflns 15247
_refine_ls_number_restraints 22
_refine_ls_restrained_S_all 0.817
_refine_ls_R_factor_all 0.0999
_refine_ls_R_factor_gt 0.0659
_refine_ls_shift/su_max 0.781
_refine_ls_shift/su_mean 0.024
_refine_ls_structure_factor_coef Fsqd
_refine_ls_weighting_details 'calc w=1/[\s^2^(Fo^2^)+(0.1637P)^2^+0.0000P] where P=(Fo^2^+2Fc^2^)/3'
_refine_ls_weighting_scheme calc
_refine_ls_wR_factor_gt 0.2011
_refine_ls_wR_factor_ref 0.2189
_reflns_number_gt 8607
_reflns_number_total 15247
_reflns_threshold_expression >2sigma(I)
_cod_data_source_file c0cc00219dsup1.cif
_cod_data_source_block cpr085
_cod_depositor_comments
;
The following automatic conversions were performed:

'_symmetry_cell_setting' value 'Triclinic' changed to 'triclinic'
according to /home/saulius/struct/CIF-dictionaries/cif_core.dic
dictionary named 'cif_core.dic' version 2.4.2 from 2011-04-26.

Automatic conversion script
Id: cif_fix_values 1891 2012-01-12 08:04:46Z andrius 
;
_cod_database_code 7111671

loop_
_symmetry_equiv_pos_site_id
_symmetry_equiv_pos_as_xyz
1 x,y,z
2 -x,-y,-z

loop_
_atom_site_label
_atom_site_type_symbol
_atom_site_fract_x
_atom_site_fract_y
_atom_site_fract_z
_atom_site_U_iso_or_equiv
_atom_site_adp_type
_atom_site_occupancy
_atom_site_symmetry_multiplicity
_atom_site_calc_flag
_atom_site_refinement_flags
_atom_site_disorder_assembly
_atom_site_disorder_group
Zn1 Zn 0.42463(4) 0.21051(3) 0.91722(2) 0.03877(17) Uani 1 1 d . . .
O1 O -0.0822(2) 0.22837(15) 1.19370(13) 0.0423(7) Uani 1 1 d . . .
H1AA H -0.0681 0.2700 1.1635 0.064 Uiso 1 1 calc R . .
O2 O -0.0138(2) 0.36255(15) 1.10226(13) 0.0457(7) Uani 1 1 d . . .
O3 O 0.1658(2) 0.28958(16) 1.12717(15) 0.0495(8) Uani 1 1 d . . .
H3AA H 0.1624 0.2426 1.1485 0.074 Uiso 1 1 calc R . .
O4 O 0.1019(2) 0.14271(15) 1.21243(13) 0.0398(6) Uani 1 1 d . . .
O5 O 0.3254(2) 0.16862(16) 0.91126(13) 0.0407(7) Uani 1 1 d . . .
O6 O 0.4602(2) 0.14432(15) 0.99826(13) 0.0404(7) Uani 1 1 d . . .
N1 N -0.0178(3) 0.2724(2) 0.9523(2) 0.0563(10) Uani 1 1 d . . .
N2 N 0.0270(3) 0.2007(2) 0.9298(2) 0.0587(10) Uani 1 1 d . . .
N3 N 0.1037(3) 0.18274(19) 0.94957(17) 0.0413(8) Uani 1 1 d . . .
N4 N 0.5194(2) 0.19760(18) 0.80415(16) 0.0362(8) Uani 1 1 d . . .
N5 N 0.2624(3) -0.00099(19) 1.24823(17) 0.0417(8) Uani 1 1 d . . .
N6 N 0.3561(3) -0.01003(19) 1.22566(16) 0.0401(8) Uani 1 1 d . . .
N7 N 0.3933(2) 0.01831(18) 1.14743(16) 0.0369(8) Uani 1 1 d . . .
N8 N 0.3894(2) 0.31264(19) 0.96716(16) 0.0390(8) Uani 1 1 d . . .
C1 C -0.1568(3) 0.2490(2) 1.26534(19) 0.0337(9) Uani 1 1 d . . .
C2 C -0.1653(3) 0.1938(2) 1.33271(19) 0.0319(8) Uani 1 1 d . . .
C3 C -0.2427(3) 0.2122(2) 1.4054(2) 0.0358(9) Uani 1 1 d . . .
H3AB H -0.2506 0.1743 1.4508 0.043 Uiso 1 1 calc R . .
C4 C -0.3086(3) 0.2834(2) 1.41405(19) 0.0351(9) Uani 1 1 d . . .
C5 C -0.2972(3) 0.3353(2) 1.3458(2) 0.0369(9) Uani 1 1 d . . .
H5AA H -0.3424 0.3838 1.3500 0.044 Uiso 1 1 calc R . .
C6 C -0.2229(3) 0.3201(2) 1.27138(19) 0.0342(9) Uani 1 1 d . . .
C7 C -0.3924(3) 0.2999(3) 1.4959(2) 0.0433(10) Uani 1 1 d . . .
C8 C -0.3529(4) 0.2848(3) 1.5614(2) 0.0588(13) Uani 1 1 d . . .
H8AA H -0.3208 0.2289 1.5636 0.088 Uiso 1 1 calc R . .
H8AC H -0.4061 0.2958 1.6134 0.088 Uiso 1 1 calc R . .
H8AB H -0.3067 0.3201 1.5491 0.088 Uiso 1 1 calc R . .
C9 C -0.4620(4) 0.2431(3) 1.5150(3) 0.0634(13) Uani 1 1 d . . .
H9AA H -0.4899 0.2538 1.4748 0.095 Uiso 1 1 calc R . .
H9AC H -0.5135 0.2513 1.5684 0.095 Uiso 1 1 calc R . .
H9AB H -0.4275 0.1877 1.5141 0.095 Uiso 1 1 calc R . .
C10 C -0.4445(4) 0.3858(3) 1.4963(3) 0.0729(16) Uani 1 1 d . . .
H10B H -0.3977 0.4218 1.4765 0.109 Uiso 1 1 calc R . .
H10C H -0.4900 0.3968 1.5512 0.109 Uiso 1 1 calc R . .
H10A H -0.4796 0.3944 1.4614 0.109 Uiso 1 1 calc R . .
C11 C -0.2136(3) 0.3822(2) 1.2008(2) 0.0430(10) Uani 1 1 d . . .
H11A H -0.1846 0.3549 1.1506 0.052 Uiso 1 1 calc R . .
H11B H -0.2786 0.4114 1.2063 0.052 Uiso 1 1 calc R . .
C12 C -0.0555(3) 0.4301(2) 1.14742(19) 0.0390(10) Uani 1 1 d . . .
C13 C -0.1540(3) 0.4402(2) 1.19464(18) 0.0347(9) Uani 1 1 d . . .
C14 C -0.1940(3) 0.5051(2) 1.2415(2) 0.0423(10) Uani 1 1 d . . .
H14A H -0.2610 0.5138 1.2742 0.051 Uiso 1 1 calc R . .
C15 C -0.1377(3) 0.5580(2) 1.2415(2) 0.0430(10) Uani 1 1 d . . .
C16 C -0.0408(3) 0.5445(2) 1.1944(2) 0.0444(10) Uani 1 1 d . . .
H16A H -0.0025 0.5806 1.1933 0.053 Uiso 1 1 calc R . .
C17 C 0.0036(3) 0.4782(2) 1.1477(2) 0.0419(10) Uani 1 1 d . . .
C18 C -0.1831(3) 0.6325(2) 1.2906(2) 0.0566(13) Uani 1 1 d D . .
C19 C -0.2318(8) 0.6039(5) 1.3796(3) 0.091(5) Uani 0.50 1 d PD . .
C20 C -0.2589(7) 0.6853(6) 1.2621(6) 0.087(5) Uani 0.50 1 d PD . .
C21 C -0.1072(6) 0.6813(6) 1.2800(6) 0.107(5) Uani 0.50 1 d PD . .
C19` C -0.2956(8) 0.6205(7) 1.3548(6) 0.069(3) Uani 0.50 1 d P . .
C20` C -0.1923(12) 0.7020(6) 1.2409(7) 0.073(4) Uani 0.50 1 d P . .
C21` C -0.1353(10) 0.6274(7) 1.3484(6) 0.069(3) Uani 0.50 1 d P . .
C22 C 0.1113(3) 0.4581(3) 1.1050(2) 0.0563(12) Uani 1 1 d . . .
H22B H 0.1372 0.5076 1.0787 0.068 Uiso 1 1 calc R . .
H22A H 0.1283 0.4219 1.0629 0.068 Uiso 1 1 calc R . .
C23 C 0.1783(3) 0.3342(2) 1.1764(2) 0.0437(10) Uani 1 1 d . . .
C24 C 0.1564(3) 0.4176(3) 1.1643(2) 0.0494(11) Uani 1 1 d . . .
C25 C 0.1686(3) 0.4629(3) 1.2147(3) 0.0561(12) Uani 1 1 d . . .
H25A H 0.1541 0.5196 1.2073 0.067 Uiso 1 1 calc R . .
C26 C 0.2003(4) 0.4291(3) 1.2736(3) 0.0593(13) Uani 1 1 d . A .
C27 C 0.2220(3) 0.3471(3) 1.2821(3) 0.0542(11) Uani 1 1 d . . .
H27A H 0.2450 0.3224 1.3223 0.065 Uiso 1 1 calc R . .
C28 C 0.2118(3) 0.2982(3) 1.2345(3) 0.0459(10) Uani 1 1 d . . .
C29 C 0.2038(3) 0.4836(2) 1.3307(3) 0.087(2) Uani 1 1 d D . .
C30 C 0.1012(4) 0.5271(7) 1.3770(6) 0.135(5) Uani 0.815(16) 1 d PD A 1
H30A H 0.0767 0.5616 1.3391 0.203 Uiso 0.815(16) 1 calc PR A 1
H30C H 0.1019 0.5599 1.4150 0.203 Uiso 0.815(16) 1 calc PR A 1
H30B H 0.0594 0.4877 1.4063 0.203 Uiso 0.815(16) 1 calc PR A 1
C31 C 0.2675(8) 0.5453(6) 1.2801(5) 0.149(5) Uani 0.815(16) 1 d PD A 1
H31A H 0.2756 0.5480 1.2241 0.223 Uiso 0.815(16) 1 calc PR A 1
H31B H 0.3306 0.5292 1.2832 0.223 Uiso 0.815(16) 1 calc PR A 1
H31C H 0.2370 0.5979 1.3007 0.223 Uiso 0.815(16) 1 calc PR A 1
C32 C 0.2448(8) 0.4344(5) 1.3904(6) 0.107(4) Uani 0.815(16) 1 d PD A 1
H32A H 0.3076 0.4024 1.3610 0.161 Uiso 0.815(16) 1 calc PR A 1
H32B H 0.2007 0.3987 1.4264 0.161 Uiso 0.815(16) 1 calc PR A 1
H32C H 0.2521 0.4705 1.4221 0.161 Uiso 0.815(16) 1 calc PR A 1
C30' C 0.1069(14) 0.478(2) 1.4016(15) 0.135(5) Uani 0.185(16) 1 d PD A 2
H30D H 0.0548 0.4952 1.3826 0.203 Uiso 0.185(16) 1 calc PR A 2
H30F H 0.0973 0.5128 1.4422 0.203 Uiso 0.185(16) 1 calc PR A 2
H30E H 0.1067 0.4226 1.4253 0.203 Uiso 0.185(16) 1 calc PR A 2
C31' C 0.207(3) 0.5714(7) 1.298(2) 0.149(5) Uani 0.185(16) 1 d PD A 2
H31D H 0.2612 0.5739 1.2453 0.223 Uiso 0.185(16) 1 calc PR A 2
H31F H 0.2149 0.6003 1.3349 0.223 Uiso 0.185(16) 1 calc PR A 2
H31E H 0.1468 0.5959 1.2913 0.223 Uiso 0.185(16) 1 calc PR A 2
C32' C 0.2858(19) 0.451(2) 1.359(2) 0.107(4) Uani 0.185(16) 1 d PD A 2
H32D H 0.3098 0.3943 1.3493 0.161 Uiso 0.185(16) 1 calc PR A 2
H32E H 0.2618 0.4564 1.4169 0.161 Uiso 0.185(16) 1 calc PR A 2
H32F H 0.3381 0.4813 1.3299 0.161 Uiso 0.185(16) 1 calc PR A 2
C33 C 0.2310(3) 0.2080(2) 1.2516(3) 0.0481(10) Uani 1 1 d . . .
H33B H 0.2529 0.1823 1.2012 0.058 Uiso 1 1 calc R . .
H33A H 0.2830 0.1925 1.2716 0.058 Uiso 1 1 calc R . .
C34 C 0.0770(3) 0.1521(2) 1.2934(2) 0.0354(9) Uani 1 1 d . . .
C35 C 0.1417(3) 0.1789(2) 1.3131(2) 0.0404(9) Uani 1 1 d . . .
C36 C 0.1162(3) 0.1850(2) 1.3948(2) 0.0452(10) Uani 1 1 d . . .
H36A H 0.1589 0.2029 1.4101 0.054 Uiso 1 1 calc R . .
C37 C 0.0310(3) 0.1658(2) 1.4540(2) 0.0424(10) Uani 1 1 d . . .
C38 C -0.0311(3) 0.1427(2) 1.4304(2) 0.0393(9) Uani 1 1 d . . .
H38A H -0.0901 0.1302 1.4705 0.047 Uiso 1 1 calc R . .
C39 C -0.0116(3) 0.1368(2) 1.3499(2) 0.0340(9) Uani 1 1 d . . .
C40 C 0.0038(4) 0.1707(3) 1.5444(2) 0.0571(13) Uani 1 1 d . . .
C41 C 0.0763(6) 0.2043(4) 1.5582(3) 0.096(2) Uani 1 1 d . . .
H41A H 0.1411 0.1748 1.5294 0.144 Uiso 1 1 calc R . .
H41C H 0.0620 0.1988 1.6158 0.144 Uiso 1 1 calc R . .
H41B H 0.0729 0.2610 1.5384 0.144 Uiso 1 1 calc R . .
C42 C -0.0931(5) 0.2243(4) 1.5797(3) 0.102(2) Uani 1 1 d . . .
H42B H -0.0918 0.2764 1.5484 0.152 Uiso 1 1 calc R . .
H42C H -0.1076 0.2315 1.6355 0.152 Uiso 1 1 calc R . .
H42A H -0.1428 0.1996 1.5781 0.152 Uiso 1 1 calc R . .
C43 C 0.0010(5) 0.0850(3) 1.5847(3) 0.0792(17) Uani 1 1 d . . .
H43A H -0.0487 0.0639 1.5787 0.119 Uiso 1 1 calc R . .
H43C H -0.0140 0.0853 1.6419 0.119 Uiso 1 1 calc R . .
H43B H 0.0638 0.0510 1.5592 0.119 Uiso 1 1 calc R . .
C44 C -0.0872(3) 0.1197(2) 1.3279(2) 0.0367(9) Uani 1 1 d . . .
H44B H -0.1168 0.0754 1.3649 0.044 Uiso 1 1 calc R . .
H44A H -0.0571 0.1026 1.2727 0.044 Uiso 1 1 calc R . .
C45 C -0.0066(4) 0.3793(2) 1.02018(19) 0.0512(12) Uani 1 1 d . . .
H45B H 0.0389 0.4164 0.9896 0.061 Uiso 1 1 calc R . .
H45A H -0.0702 0.4037 1.0190 0.061 Uiso 1 1 calc R . .
C46 C 0.0292(3) 0.3007(2) 0.9855(2) 0.0442(10) Uani 1 1 d . . .
C47 C 0.1075(3) 0.2430(2) 0.9847(2) 0.0450(11) Uani 1 1 d . . .
H47A H 0.1539 0.2454 1.0046 0.054 Uiso 1 1 calc R . .
C48 C 0.1678(3) 0.1053(2) 0.9326(2) 0.0439(10) Uani 1 1 d . . .
H48A H 0.1309 0.0657 0.9328 0.053 Uiso 1 1 calc R . .
H48B H 0.1918 0.0870 0.9757 0.053 Uiso 1 1 calc R . .
C49 C 0.2521(3) 0.1086(2) 0.85312(19) 0.0360(9) Uani 1 1 d . . .
C50 C 0.2530(3) 0.0794(2) 0.7871(2) 0.0390(9) Uani 1 1 d . . .
H50A H 0.1991 0.0582 0.7933 0.047 Uiso 1 1 calc R . .
C51 C 0.3297(3) 0.0800(2) 0.71236(19) 0.0385(9) Uani 1 1 d . . .
C52 C 0.4072(3) 0.1087(2) 0.70721(19) 0.0378(9) Uani 1 1 d . . .
H52A H 0.4611 0.1084 0.6572 0.045 Uiso 1 1 calc R . .
C53 C 0.4117(3) 0.1389(2) 0.77212(18) 0.0341(9) Uani 1 1 d . . .
C54 C 0.3303(3) 0.1402(2) 0.84738(18) 0.0344(9) Uani 1 1 d . . .
C55 C 0.3277(3) 0.0516(2) 0.6382(2) 0.0454(11) Uani 1 1 d . . .
C56 C 0.3371(4) 0.1219(3) 0.5732(2) 0.0645(15) Uani 1 1 d . . .
H56A H 0.3340 0.1051 0.5264 0.097 Uiso 1 1 calc R . .
H56C H 0.3988 0.1388 0.5573 0.097 Uiso 1 1 calc R . .
H56B H 0.2844 0.1667 0.5944 0.097 Uiso 1 1 calc R . .
C57 C 0.2394(4) 0.0200(4) 0.6576(3) 0.0741(17) Uani 1 1 d . . .
H57B H 0.1832 0.0629 0.6753 0.111 Uiso 1 1 calc R . .
H57C H 0.2331 -0.0234 0.7006 0.111 Uiso 1 1 calc R . .
H57A H 0.2434 -0.0006 0.6098 0.111 Uiso 1 1 calc R . .
C58 C 0.4137(5) -0.0153(3) 0.6051(3) 0.0763(17) Uani 1 1 d . . .
H58B H 0.4093 -0.0606 0.6460 0.114 Uiso 1 1 calc R . .
H58C H 0.4734 0.0044 0.5907 0.114 Uiso 1 1 calc R . .
H58A H 0.4135 -0.0327 0.5573 0.114 Uiso 1 1 calc R . .
C59 C 0.5003(3) 0.1647(2) 0.75672(19) 0.0367(9) Uani 1 1 d . . .
H59A H 0.5504 0.1563 0.7052 0.044 Uiso 1 1 calc R . .
C60 C 0.6157(3) 0.2193(3) 0.7739(2) 0.0547(12) Uani 1 1 d . . .
C61 C 0.6554(11) 0.2311(11) 0.8331(9) 0.060(2) Uani 0.32 1 d PD . .
C62 C 0.7564(11) 0.2525(16) 0.7933(13) 0.090(2) Uani 0.25 1 d PD . .
C63 C 0.839(5) 0.263(5) 0.813(7) 0.292(12) Uani 0.14 1 d PD . .
C61' C 0.6565(5) 0.1835(5) 0.8440(4) 0.060(2) Uani 0.68 1 d PD . .
C62' C 0.7626(5) 0.1898(5) 0.8155(4) 0.090(2) Uani 0.75 1 d PD . .
C63' C 0.7719(16) 0.1654(8) 0.8963(8) 0.292(12) Uani 0.86 1 d PD . .
C64 C 0.1370(3) 0.0603(2) 1.1934(2) 0.0412(10) Uani 1 1 d . . .
H64A H 0.1326 0.0546 1.1427 0.049 Uiso 1 1 calc R . .
H64B H 0.0958 0.0258 1.2365 0.049 Uiso 1 1 calc R . .
C65 C 0.2385(3) 0.0331(2) 1.1850(2) 0.0379(9) Uani 1 1 d . . .
C66 C 0.3224(3) 0.0452(2) 1.1202(2) 0.0393(10) Uani 1 1 d . . .
H66A H 0.3291 0.0676 1.0676 0.047 Uiso 1 1 calc R . .
C67 C 0.4944(3) 0.0294(2) 1.1098(2) 0.0382(9) Uani 1 1 d . . .
H67A H 0.5239 0.0153 1.0535 0.046 Uiso 1 1 calc R . .
H67B H 0.5313 -0.0060 1.1392 0.046 Uiso 1 1 calc R . .
C68 C 0.4972(3) 0.1141(2) 1.11203(19) 0.0384(9) Uani 1 1 d . . .
C69 C 0.5159(3) 0.1384(3) 1.1705(2) 0.0457(10) Uani 1 1 d . . .
H69A H 0.5347 0.0990 1.2065 0.055 Uiso 1 1 calc R . .
C70 C 0.5080(3) 0.2200(3) 1.1788(2) 0.0430(10) Uani 1 1 d . . .
C71 C 0.4765(3) 0.2744(3) 1.1287(2) 0.0436(10) Uani 1 1 d . . .
H71A H 0.4672 0.3296 1.1352 0.052 Uiso 1 1 calc R . .
C72 C 0.4566(3) 0.2533(2) 1.0664(2) 0.0385(9) Uani 1 1 d . . .
C73 C 0.4728(3) 0.1715(2) 1.05480(19) 0.0367(9) Uani 1 1 d . . .
C74 C 0.5309(4) 0.2415(3) 1.2453(2) 0.0548(12) Uani 1 1 d . . .
C75 C 0.4567(4) 0.2134(3) 1.3269(2) 0.0680(15) Uani 1 1 d . . .
H75A H 0.3919 0.2415 1.3329 0.102 Uiso 1 1 calc R . .
H75C H 0.4710 0.2253 1.3703 0.102 Uiso 1 1 calc R . .
H75B H 0.4600 0.1556 1.3295 0.102 Uiso 1 1 calc R . .
C77 C 0.5237(5) 0.3327(3) 1.2423(3) 0.0794(18) Uani 1 1 d . . .
H77B H 0.5740 0.3508 1.1926 0.119 Uiso 1 1 calc R . .
H77C H 0.5320 0.3451 1.2886 0.119 Uiso 1 1 calc R . .
H77A H 0.4604 0.3602 1.2438 0.119 Uiso 1 1 calc R . .
C76 C 0.6328(4) 0.2021(4) 1.2357(3) 0.0693(15) Uani 1 1 d . . .
H76A H 0.6403 0.1441 1.2354 0.104 Uiso 1 1 calc R . .
H76C H 0.6449 0.2135 1.2804 0.104 Uiso 1 1 calc R . .
H76B H 0.6788 0.2232 1.1849 0.104 Uiso 1 1 calc R . .
C78 C 0.4120(3) 0.3166(2) 1.02577(19) 0.0390(9) Uani 1 1 d . . .
H78A H 0.3972 0.3681 1.0443 0.047 Uiso 1 1 calc R . .
C79 C 0.3302(4) 0.3834(3) 0.9422(2) 0.0518(11) Uani 1 1 d . . .
H79B H 0.3294 0.4304 0.9668 0.062 Uiso 1 1 calc R . .
H79A H 0.2633 0.3742 0.9633 0.062 Uiso 1 1 calc R . .
C80 C 0.3651(4) 0.4025(3) 0.8530(2) 0.0585(13) Uani 1 1 d . . .
H80A H 0.3743 0.3533 0.8280 0.070 Uiso 1 1 calc R . .
H80B H 0.3144 0.4422 0.8411 0.070 Uiso 1 1 calc R . .
C81 C 0.4547(4) 0.4340(3) 0.8159(3) 0.0602(13) Uani 1 1 d . . .
H81A H 0.5058 0.3947 0.8277 0.072 Uiso 1 1 calc R . .
H81B H 0.4457 0.4840 0.8397 0.072 Uiso 1 1 calc R . .
C82 C 0.4877(5) 0.4514(4) 0.7235(3) 0.0852(19) Uani 1 1 d . . .
H82B H 0.4937 0.4027 0.6999 0.128 Uiso 1 1 calc R . .
H82C H 0.5502 0.4687 0.7007 0.128 Uiso 1 1 calc R . .
H82A H 0.4401 0.4937 0.7115 0.128 Uiso 1 1 calc R . .
C111 C 0.2914(5) -0.0126(3) 1.4237(3) 0.0700(16) Uani 1 1 d . . .
H11D H 0.3521 -0.0067 1.3777 0.105 Uiso 1 1 calc R . .
H11F H 0.3042 -0.0325 1.4719 0.105 Uiso 1 1 calc R . .
H11E H 0.2482 0.0395 1.4320 0.105 Uiso 1 1 calc R . .
C222 C -0.0497(4) 0.3622(3) 1.3495(2) 0.0535(12) Uani 1 1 d . . .
H22D H -0.0546 0.3935 1.3012 0.080 Uiso 1 1 calc R . .
H22E H -0.0533 0.3064 1.3486 0.080 Uiso 1 1 calc R . .
H22F H 0.0118 0.3644 1.3510 0.080 Uiso 1 1 calc R . .
C333 C -0.1269(4) 0.3945(3) 1.4190(3) 0.0618(13) Uani 1 1 d . . .
O111 O 0.2481(3) -0.0666(2) 1.40856(19) 0.0786(11) Uani 1 1 d . . .
H11C H 0.2867 -0.1101 1.3978 0.118 Uiso 1 1 calc R . .
N111 N -0.1896(5) 0.4220(4) 1.4725(3) 0.114(2) Uani 1 1 d . . .

loop_
_atom_site_aniso_label
_atom_site_aniso_U_11
_atom_site_aniso_U_22
_atom_site_aniso_U_33
_atom_site_aniso_U_23
_atom_site_aniso_U_13
_atom_site_aniso_U_12
Zn1 0.0504(3) 0.0405(3) 0.0217(2) -0.00503(16) -0.0146(2) 0.0009(2)
O1 0.0501(19) 0.0341(15) 0.0283(12) -0.0027(10) -0.0056(12) -0.0002(14)
O2 0.065(2) 0.0302(15) 0.0233(12) -0.0054(10) -0.0076(13) 0.0085(14)
O3 0.058(2) 0.0390(17) 0.0397(14) -0.0103(11) -0.0108(14) 0.0004(16)
O4 0.0442(18) 0.0352(15) 0.0322(12) -0.0044(10) -0.0125(12) 0.0032(13)
O5 0.0483(18) 0.0446(16) 0.0230(11) -0.0106(10) -0.0101(12) 0.0008(14)
O6 0.0546(19) 0.0393(15) 0.0244(12) -0.0064(10) -0.0172(12) 0.0022(14)
N1 0.052(3) 0.053(2) 0.054(2) -0.0172(17) -0.0124(19) 0.001(2)
N2 0.056(3) 0.052(2) 0.066(2) -0.0201(18) -0.023(2) 0.001(2)
N3 0.046(2) 0.040(2) 0.0288(15) -0.0125(13) -0.0046(15) -0.0033(17)
N4 0.041(2) 0.0376(18) 0.0253(14) -0.0035(12) -0.0131(14) 0.0013(16)
N5 0.055(3) 0.0339(19) 0.0310(15) -0.0090(12) -0.0157(16) 0.0041(17)
N6 0.053(2) 0.0351(18) 0.0262(15) -0.0045(12) -0.0161(16) 0.0064(17)
N7 0.046(2) 0.0334(18) 0.0263(14) -0.0078(12) -0.0138(15) 0.0056(16)
N8 0.045(2) 0.0368(18) 0.0262(14) -0.0020(12) -0.0098(14) 0.0006(16)
C1 0.040(2) 0.033(2) 0.0289(17) -0.0055(14) -0.0121(17) -0.0094(19)
C2 0.042(2) 0.028(2) 0.0313(17) -0.0015(13) -0.0186(17) -0.0091(18)
C3 0.046(3) 0.034(2) 0.0295(17) 0.0014(14) -0.0173(17) -0.0094(19)
C4 0.035(2) 0.042(2) 0.0297(17) -0.0011(14) -0.0136(17) -0.0076(19)
C5 0.038(2) 0.036(2) 0.0376(19) -0.0034(15) -0.0181(18) -0.0022(19)
C6 0.044(2) 0.032(2) 0.0272(17) -0.0010(14) -0.0157(17) -0.0061(19)
C7 0.043(3) 0.048(3) 0.0299(18) -0.0048(16) -0.0097(18) 0.001(2)
C8 0.071(4) 0.062(3) 0.032(2) -0.0071(18) -0.015(2) 0.001(3)
C9 0.054(3) 0.077(4) 0.046(2) -0.006(2) -0.001(2) -0.024(3)
C10 0.073(4) 0.068(3) 0.042(2) -0.003(2) -0.007(2) 0.020(3)
C11 0.053(3) 0.040(2) 0.0313(18) 0.0004(15) -0.0183(19) 0.001(2)
C12 0.058(3) 0.024(2) 0.0223(16) -0.0019(13) -0.0116(18) 0.006(2)
C13 0.044(3) 0.032(2) 0.0198(15) 0.0003(13) -0.0098(16) 0.0012(18)
C14 0.048(3) 0.041(2) 0.0261(17) -0.0047(15) -0.0116(18) 0.009(2)
C15 0.056(3) 0.031(2) 0.0308(18) -0.0061(15) -0.0143(19) 0.009(2)
C16 0.054(3) 0.029(2) 0.0380(19) -0.0003(15) -0.009(2) -0.005(2)
C17 0.049(3) 0.031(2) 0.0263(17) 0.0051(14) -0.0029(17) 0.000(2)
C18 0.069(4) 0.047(3) 0.047(2) -0.0222(19) -0.021(2) 0.012(2)
C19 0.150(15) 0.057(7) 0.035(5) -0.026(4) -0.013(7) 0.008(8)
C20 0.122(13) 0.044(8) 0.109(11) -0.041(7) -0.072(11) 0.036(8)
C21 0.095(11) 0.079(9) 0.129(11) -0.083(9) 0.007(9) -0.025(8)
C19` 0.051(7) 0.085(8) 0.050(6) -0.038(5) 0.005(5) 0.001(6)
C20` 0.125(13) 0.023(5) 0.057(6) -0.008(4) -0.040(8) 0.021(7)
C21` 0.102(10) 0.062(7) 0.059(6) -0.026(5) -0.050(7) 0.005(7)
C22 0.053(3) 0.046(3) 0.042(2) 0.0036(18) 0.004(2) -0.007(2)
C23 0.035(2) 0.039(2) 0.045(2) -0.0123(17) -0.0024(19) -0.002(2)
C24 0.036(3) 0.043(3) 0.050(2) -0.0069(18) 0.003(2) -0.007(2)
C25 0.042(3) 0.033(2) 0.084(3) -0.011(2) -0.016(3) -0.005(2)
C26 0.042(3) 0.044(3) 0.092(3) -0.028(2) -0.023(3) 0.000(2)
C27 0.043(3) 0.043(3) 0.076(3) -0.019(2) -0.022(2) 0.000(2)
C28 0.027(2) 0.041(2) 0.059(2) -0.0170(19) -0.003(2) -0.0030(19)
C29 0.062(4) 0.064(4) 0.149(6) -0.060(4) -0.052(4) 0.017(3)
C30 0.092(6) 0.122(10) 0.220(11) -0.135(10) -0.082(7) 0.055(6)
C31 0.184(13) 0.061(6) 0.291(14) -0.015(7) -0.179(13) -0.028(8)
C32 0.114(9) 0.096(7) 0.142(9) -0.068(6) -0.074(8) 0.011(6)
C30' 0.092(6) 0.122(10) 0.220(11) -0.135(10) -0.082(7) 0.055(6)
C31' 0.184(13) 0.061(6) 0.291(14) -0.015(7) -0.179(13) -0.028(8)
C32' 0.114(9) 0.096(7) 0.142(9) -0.068(6) -0.074(8) 0.011(6)
C33 0.034(3) 0.039(2) 0.069(3) -0.0143(19) -0.018(2) 0.001(2)
C34 0.045(3) 0.028(2) 0.0349(18) -0.0049(14) -0.0222(18) 0.0035(18)
C35 0.033(2) 0.030(2) 0.054(2) -0.0091(16) -0.018(2) 0.0089(18)
C36 0.054(3) 0.037(2) 0.056(2) -0.0106(18) -0.036(2) 0.003(2)
C37 0.056(3) 0.035(2) 0.040(2) -0.0050(16) -0.029(2) 0.005(2)
C38 0.050(3) 0.030(2) 0.0362(19) -0.0038(15) -0.0174(19) -0.0024(19)
C39 0.040(2) 0.0216(19) 0.0381(19) -0.0018(14) -0.0181(18) 0.0022(17)
C40 0.082(4) 0.055(3) 0.043(2) -0.0093(19) -0.039(3) 0.003(3)
C41 0.142(6) 0.114(5) 0.062(3) -0.007(3) -0.061(4) -0.036(5)
C42 0.118(6) 0.124(5) 0.057(3) -0.047(3) -0.048(4) 0.041(5)
C43 0.108(5) 0.083(4) 0.049(3) 0.010(2) -0.046(3) -0.006(4)
C44 0.041(2) 0.031(2) 0.0347(18) -0.0030(14) -0.0131(18) -0.0055(19)
C45 0.073(3) 0.043(2) 0.0198(16) -0.0057(15) -0.0067(19) 0.000(2)
C46 0.054(3) 0.041(2) 0.0228(17) -0.0035(15) -0.0034(18) -0.005(2)
C47 0.061(3) 0.039(2) 0.0318(19) -0.0121(16) -0.0136(19) -0.006(2)
C48 0.053(3) 0.036(2) 0.0319(18) -0.0089(15) -0.0055(19) -0.006(2)
C49 0.048(3) 0.028(2) 0.0239(16) -0.0052(13) -0.0080(17) -0.0018(19)
C50 0.049(3) 0.034(2) 0.0326(18) -0.0052(14) -0.0167(18) -0.0026(19)
C51 0.049(3) 0.034(2) 0.0270(17) -0.0077(14) -0.0122(18) -0.001(2)
C52 0.049(3) 0.034(2) 0.0208(16) -0.0036(13) -0.0110(17) 0.0060(19)
C53 0.043(2) 0.028(2) 0.0237(16) -0.0017(13) -0.0101(16) 0.0003(18)
C54 0.044(3) 0.030(2) 0.0222(16) -0.0040(13) -0.0120(16) 0.0055(18)
C55 0.062(3) 0.047(3) 0.0270(18) -0.0085(15) -0.0132(19) -0.015(2)
C56 0.102(5) 0.065(3) 0.038(2) -0.0026(19) -0.036(3) -0.023(3)
C57 0.094(4) 0.102(4) 0.039(2) -0.018(2) -0.019(3) -0.046(4)
C58 0.105(5) 0.067(3) 0.050(3) -0.032(2) -0.026(3) 0.006(3)
C59 0.044(3) 0.036(2) 0.0182(15) -0.0032(13) -0.0068(16) 0.0047(19)
C60 0.046(3) 0.081(3) 0.033(2) -0.0131(19) -0.011(2) -0.009(3)
C61 0.056(4) 0.082(6) 0.047(3) -0.038(4) 0.004(3) -0.043(5)
C62 0.091(6) 0.086(6) 0.086(5) -0.015(4) -0.043(5) 0.014(5)
C63 0.52(3) 0.130(11) 0.43(3) -0.065(13) -0.42(3) 0.044(15)
C61' 0.056(4) 0.082(6) 0.047(3) -0.038(4) 0.004(3) -0.043(5)
C62' 0.091(6) 0.086(6) 0.086(5) -0.015(4) -0.043(5) 0.014(5)
C63' 0.52(3) 0.130(11) 0.43(3) -0.065(13) -0.42(3) 0.044(15)
C64 0.048(3) 0.036(2) 0.0386(19) -0.0107(15) -0.0169(19) -0.001(2)
C65 0.049(3) 0.030(2) 0.0301(18) -0.0105(14) -0.0145(18) 0.0060(19)
C66 0.050(3) 0.037(2) 0.0313(18) -0.0051(15) -0.0229(19) 0.0057(19)
C67 0.039(2) 0.040(2) 0.0302(18) -0.0037(15) -0.0144(17) 0.0043(19)
C68 0.047(3) 0.041(2) 0.0255(17) -0.0043(14) -0.0143(17) -0.002(2)
C69 0.052(3) 0.054(3) 0.0311(18) -0.0020(16) -0.0183(19) -0.007(2)
C70 0.046(3) 0.053(3) 0.0347(19) -0.0124(17) -0.0191(19) -0.005(2)
C71 0.052(3) 0.045(2) 0.0346(19) -0.0067(16) -0.0145(19) -0.012(2)
C72 0.046(3) 0.040(2) 0.0285(17) -0.0050(15) -0.0128(17) -0.008(2)
C73 0.041(2) 0.044(2) 0.0228(16) -0.0064(14) -0.0126(16) -0.0029(19)
C74 0.060(3) 0.068(3) 0.049(2) -0.015(2) -0.034(2) -0.003(3)
C75 0.074(4) 0.097(4) 0.040(2) -0.020(2) -0.034(2) 0.005(3)
C77 0.106(5) 0.070(4) 0.093(4) -0.034(3) -0.065(4) -0.004(3)
C76 0.066(4) 0.091(4) 0.067(3) -0.019(3) -0.038(3) -0.013(3)
C78 0.047(3) 0.036(2) 0.0290(18) -0.0051(14) -0.0099(17) -0.0059(19)
C79 0.061(3) 0.039(2) 0.045(2) -0.0003(17) -0.021(2) 0.006(2)
C80 0.086(4) 0.043(3) 0.044(2) -0.0014(18) -0.030(3) 0.000(3)
C81 0.069(4) 0.054(3) 0.055(3) -0.010(2) -0.022(3) -0.006(3)
C82 0.097(5) 0.091(4) 0.047(3) 0.000(3) -0.019(3) 0.000(4)
C111 0.106(5) 0.064(3) 0.046(2) -0.009(2) -0.038(3) -0.008(3)
C222 0.059(3) 0.046(3) 0.050(2) -0.0076(19) -0.020(2) -0.001(2)
C333 0.076(4) 0.046(3) 0.057(3) -0.013(2) -0.017(3) -0.012(3)
O111 0.111(3) 0.076(3) 0.0461(18) 0.0134(17) -0.034(2) -0.021(2)
N111 0.114(5) 0.105(4) 0.092(4) -0.056(3) 0.014(3) -0.035(4)

loop_
_atom_type_symbol
_atom_type_description
_atom_type_scat_dispersion_real
_atom_type_scat_dispersion_imag
_atom_type_scat_source
Zn Zn 0.2839 1.4301 'International Tables Vol C Tables 4.2.6.8 and 6.1.1.4'
O O 0.0106 0.0060 'International Tables Vol C Tables 4.2.6.8 and 6.1.1.4'
N N 0.0061 0.0033 'International Tables Vol C Tables 4.2.6.8 and 6.1.1.4'
H H 0.0000 0.0000 'International Tables Vol C Tables 4.2.6.8 and 6.1.1.4'
C C 0.0033 0.0016 'International Tables Vol C Tables 4.2.6.8 and 6.1.1.4'

loop_
_geom_angle_atom_site_label_1
_geom_angle_atom_site_label_2
_geom_angle_atom_site_label_3
_geom_angle
O5 Zn1 O6 106.68(11)
O5 Zn1 N8 118.43(13)
O6 Zn1 N8 96.34(11)
O5 Zn1 N4 97.63(11)
O6 Zn1 N4 115.89(12)
N8 Zn1 N4 122.05(13)
C1 O1 H1AA 109.5
C12 O2 C45 113.6(3)
C23 O3 H3AA 109.5
C34 O4 C64 113.0(3)
C54 O5 Zn1 125.4(3)
C73 O6 Zn1 124.4(2)
N2 N1 C46 109.8(4)
N1 N2 N3 106.8(3)
C47 N3 N2 110.7(4)
C47 N3 C48 129.6(4)
N2 N3 C48 119.7(3)
C59 N4 C60 117.7(3)
C59 N4 Zn1 120.1(3)
C60 N4 Zn1 122.0(2)
N6 N5 C65 109.4(3)
N5 N6 N7 107.3(3)
N6 N7 C66 110.3(3)
N6 N7 C67 119.3(3)
C66 N7 C67 129.3(3)
C78 N8 C79 118.8(3)
C78 N8 Zn1 120.3(3)
C79 N8 Zn1 120.7(2)
O1 C1 C6 122.2(3)
O1 C1 C2 117.0(3)
C6 C1 C2 120.8(3)
C3 C2 C1 117.9(3)
C3 C2 C44 121.2(3)
C1 C2 C44 120.7(3)
C4 C3 C2 122.7(3)
C4 C3 H3AB 118.6
C2 C3 H3AB 118.6
C5 C4 C3 116.9(3)
C5 C4 C7 122.9(4)
C3 C4 C7 120.2(3)
C4 C5 C6 123.3(4)
C4 C5 H5AA 118.4
C6 C5 H5AA 118.4
C5 C6 C1 118.3(3)
C5 C6 C11 119.6(3)
C1 C6 C11 122.1(3)
C10 C7 C9 110.1(4)
C10 C7 C8 108.0(4)
C9 C7 C8 108.6(4)
C10 C7 C4 111.5(3)
C9 C7 C4 109.2(3)
C8 C7 C4 109.4(4)
C7 C8 H8AA 109.5
C7 C8 H8AC 109.5
H8AA C8 H8AC 109.5
C7 C8 H8AB 109.5
H8AA C8 H8AB 109.5
H8AC C8 H8AB 109.5
C7 C9 H9AA 109.5
C7 C9 H9AC 109.5
H9AA C9 H9AC 109.5
C7 C9 H9AB 109.5
H9AA C9 H9AB 109.5
H9AC C9 H9AB 109.5
C7 C10 H10B 109.5
C7 C10 H10C 109.5
H10B C10 H10C 109.5
C7 C10 H10A 109.5
H10B C10 H10A 109.5
H10C C10 H10A 109.5
C13 C11 C6 112.4(3)
C13 C11 H11A 109.1
C6 C11 H11A 109.1
C13 C11 H11B 109.1
C6 C11 H11B 109.1
H11A C11 H11B 107.8
C17 C12 C13 123.6(3)
C17 C12 O2 119.0(4)
C13 C12 O2 117.2(4)
C12 C13 C14 117.0(4)
C12 C13 C11 122.6(3)
C14 C13 C11 120.2(4)
C13 C14 C15 121.6(4)
C13 C14 H14A 119.2
C15 C14 H14A 119.2
C16 C15 C14 118.7(3)
C16 C15 C18 119.7(4)
C14 C15 C18 121.6(4)
C15 C16 C17 121.8(4)
C15 C16 H16A 119.1
C17 C16 H16A 119.1
C12 C17 C16 117.1(4)
C12 C17 C22 121.6(4)
C16 C17 C22 121.1(4)
C20` C18 C21` 121.0(8)
C20` C18 C19 137.1(7)
C21` C18 C19 58.6(6)
C20` C18 C20 41.1(6)
C21` C18 C20 142.8(6)
C19 C18 C20 109.48(10)
C20` C18 C21 70.8(6)
C21` C18 C21 54.6(6)
C19 C18 C21 109.39(10)
C20 C18 C21 109.33(10)
C20` C18 C15 110.9(5)
C21` C18 C15 108.7(5)
C19 C18 C15 108.4(4)
C20 C18 C15 108.4(4)
C21 C18 C15 111.8(4)
C20` C18 C19` 106.8(8)
C21` C18 C19` 101.2(7)
C19 C18 C19` 44.1(5)
C20 C18 C19` 68.5(5)
C21 C18 C19` 139.3(5)
C15 C18 C19` 106.9(5)
C19` C19 C21` 132.1(8)
C19` C19 C18 74.7(6)
C21` C19 C18 60.2(4)
C20` C20 C18 62.2(6)
C20` C20 C19` 118.1(8)
C18 C20 C19` 59.7(4)
C21` C21 C18 62.1(5)
C21` C21 C20` 109.3(7)
C18 C21 C20` 50.7(4)
C19 C19` C18 61.3(5)
C19 C19` C20 109.7(8)
C18 C19` C20 51.8(4)
C20 C20` C18 76.7(8)
C20 C20` C21 130.8(10)
C18 C20` C21 58.5(5)
C21 C21` C19 119.8(8)
C21 C21` C18 63.3(5)
C19 C21` C18 61.2(5)
C17 C22 C24 110.4(3)
C17 C22 H22B 109.6
C24 C22 H22B 109.6
C17 C22 H22A 109.6
C24 C22 H22A 109.6
H22B C22 H22A 108.1
C28 C23 O3 121.5(4)
C28 C23 C24 121.0(4)
O3 C23 C24 117.4(4)
C23 C24 C25 117.4(4)
C23 C24 C22 121.5(4)
C25 C24 C22 120.8(4)
C26 C25 C24 122.9(4)
C26 C25 H25A 118.5
C24 C25 H25A 118.5
C25 C26 C27 117.2(4)
C25 C26 C29 119.3(4)
C27 C26 C29 123.4(5)
C26 C27 C28 123.2(5)
C26 C27 H27A 118.4
C28 C27 H27A 118.4
C23 C28 C27 118.2(4)
C23 C28 C33 122.0(4)
C27 C28 C33 119.7(4)
C30 C29 C32 109.47(10)
C30 C29 C32' 129.3(17)
C32 C29 C32' 27.7(13)
C30 C29 C30' 33.8(12)
C32 C29 C30' 83.2(14)
C32' C29 C30' 109.46(10)
C30 C29 C31' 76.4(11)
C32 C29 C31' 128.7(17)
C32' C29 C31' 109.44(10)
C30' C29 C31' 109.47(10)
C30 C29 C31 109.46(10)
C32 C29 C31 109.43(10)
C32' C29 C31 83.4(14)
C30' C29 C31 140.6(12)
C31' C29 C31 33.7(12)
C30 C29 C26 108.6(4)
C32 C29 C26 111.1(4)
C32' C29 C26 113.0(17)
C30' C29 C26 100.3(13)
C31' C29 C26 114.8(15)
C31 C29 C26 108.7(4)
C29 C30 H30A 109.5
C29 C30 H30C 109.4
C29 C30 H30B 109.5
C29 C31 H31A 109.4
C29 C31 H31B 109.5
C29 C31 H31C 109.5
C29 C32 H32A 109.4
C29 C32 H32B 109.5
C29 C32 H32C 109.5
C29 C30' H30D 109.3
C29 C30' H30F 109.5
H30D C30' H30F 109.5
C29 C30' H30E 109.6
H30D C30' H30E 109.5
H30F C30' H30E 109.5
C29 C31' H31D 110.0
C29 C31' H31F 110.2
H31D C31' H31F 108.8
C29 C31' H31E 110.1
H31D C31' H31E 108.8
H31F C31' H31E 108.8
C29 C32' H32D 109.6
C29 C32' H32E 109.3
H32D C32' H32E 109.5
C29 C32' H32F 109.6
H32D C32' H32F 109.5
H32E C32' H32F 109.5
C35 C33 C28 111.0(3)
C35 C33 H33B 109.4
C28 C33 H33B 109.4
C35 C33 H33A 109.4
C28 C33 H33A 109.5
H33B C33 H33A 108.0
C39 C34 C35 122.8(3)
C39 C34 O4 118.9(3)
C35 C34 O4 118.3(4)
C34 C35 C36 116.9(4)
C34 C35 C33 123.6(3)
C36 C35 C33 119.2(4)
C37 C36 C35 122.3(4)
C37 C36 H36A 118.9
C35 C36 H36A 118.9
C38 C37 C36 117.9(3)
C38 C37 C40 119.7(4)
C36 C37 C40 122.3(4)
C37 C38 C39 123.1(4)
C37 C38 H38A 118.5
C39 C38 H38A 118.5
C34 C39 C38 116.8(3)
C34 C39 C44 123.0(3)
C38 C39 C44 120.1(4)
C41 C40 C42 108.2(5)
C41 C40 C43 109.1(4)
C42 C40 C43 111.1(5)
C41 C40 C37 112.1(4)
C42 C40 C37 109.4(4)
C43 C40 C37 107.0(3)
C40 C41 H41A 109.5
C40 C41 H41C 109.5
H41A C41 H41C 109.5
C40 C41 H41B 109.5
H41A C41 H41B 109.5
H41C C41 H41B 109.5
C40 C42 H42B 109.5
C40 C42 H42C 109.5
H42B C42 H42C 109.5
C40 C42 H42A 109.5
H42B C42 H42A 109.5
H42C C42 H42A 109.5
C40 C43 H43A 109.5
C40 C43 H43C 109.5
H43A C43 H43C 109.5
C40 C43 H43B 109.5
H43A C43 H43B 109.5
H43C C43 H43B 109.5
C39 C44 C2 110.9(3)
C39 C44 H44B 109.5
C2 C44 H44B 109.5
C39 C44 H44A 109.5
C2 C44 H44A 109.4
H44B C44 H44A 108.0
O2 C45 C46 105.6(3)
O2 C45 H45B 110.6
C46 C45 H45B 110.6
O2 C45 H45A 110.6
C46 C45 H45A 110.6
H45B C45 H45A 108.7
N1 C46 C47 108.0(4)
N1 C46 C45 122.4(4)
C47 C46 C45 129.5(4)
N3 C47 C46 104.7(4)
N3 C47 H47A 127.6
C46 C47 H47A 127.6
N3 C48 C49 112.6(3)
N3 C48 H48A 109.1
C49 C48 H48A 109.1
N3 C48 H48B 109.1
C49 C48 H48B 109.1
H48A C48 H48B 107.8
C50 C49 C54 120.9(3)
C50 C49 C48 120.2(4)
C54 C49 C48 118.9(3)
C49 C50 C51 122.7(4)
C49 C50 H50A 118.7
C51 C50 H50A 118.7
C52 C51 C50 116.5(3)
C52 C51 C55 121.3(3)
C50 C51 C55 122.2(4)
C51 C52 C53 124.0(3)
C51 C52 H52A 118.0
C53 C52 H52A 118.0
C52 C53 C54 118.1(4)
C52 C53 C59 116.7(3)
C54 C53 C59 125.2(3)
O5 C54 C49 118.7(3)
O5 C54 C53 123.5(4)
C49 C54 C53 117.7(3)
C57 C55 C58 107.7(4)
C57 C55 C56 110.5(4)
C58 C55 C56 108.3(4)
C57 C55 C51 112.4(3)
C58 C55 C51 109.2(4)
C56 C55 C51 108.6(3)
C55 C56 H56A 109.5
C55 C56 H56C 109.5
H56A C56 H56C 109.5
C55 C56 H56B 109.5
H56A C56 H56B 109.5
H56C C56 H56B 109.5
C55 C57 H57B 109.5
C55 C57 H57C 109.5
H57B C57 H57C 109.5
C55 C57 H57A 109.5
H57B C57 H57A 109.5
H57C C57 H57A 109.5
C55 C58 H58B 109.5
C55 C58 H58C 109.5
H58B C58 H58C 109.5
C55 C58 H58A 109.5
H58B C58 H58A 109.5
H58C C58 H58A 109.5
N4 C59 C53 128.0(3)
N4 C59 H59A 116.0
C53 C59 H59A 116.0
N4 C60 C61 119.8(6)
N4 C60 C61' 105.6(3)
C61 C60 C61' 29.3(6)
C61' C61 C60 83.3(13)
C61' C61 C62 113(2)
C60 C61 C62 114.0(13)
C61' C61 C62' 72.4(14)
C60 C61 C62' 116.0(9)
C62 C61 C62' 40.9(11)
C62' C62 C61 71.3(13)
C62' C62 C63 92(4)
C61 C62 C63 142(5)
C62' C62 C61' 49.8(7)
C61 C62 C61' 22.0(8)
C63 C62 C61' 133(4)
C62 C63 C62' 34.5(16)
C61 C61' C62' 77.4(13)
C61 C61' C60 67.5(15)
C62' C61' C60 111.6(5)
C61 C61' C62 45.3(13)
C62' C61' C62 32.7(7)
C60 C61' C62 89.4(8)
C62 C62' C61' 97.6(9)
C62 C62' C63' 119.1(16)
C61' C62' C63' 97.9(9)
C62 C62' C61 67.8(9)
C61' C62' C61 30.1(5)
C63' C62' C61 107.8(10)
C62 C62' C63 53(2)
C61' C62' C63 140(3)
C63' C62' C63 79(3)
C61 C62' C63 112(2)
O4 C64 C65 111.7(3)
O4 C64 H64A 109.3
C65 C64 H64A 109.3
O4 C64 H64B 109.3
C65 C64 H64B 109.3
H64A C64 H64B 107.9
N5 C65 C66 107.6(4)
N5 C65 C64 122.6(3)
C66 C65 C64 129.3(3)
N7 C66 C65 105.4(3)
N7 C66 H66A 127.3
C65 C66 H66A 127.3
N7 C67 C68 108.8(3)
N7 C67 H67A 109.9
C68 C67 H67A 109.9
N7 C67 H67B 109.9
C68 C67 H67B 109.9
H67A C67 H67B 108.3
C69 C68 C73 120.4(3)
C69 C68 C67 121.8(3)
C73 C68 C67 117.6(3)
C68 C69 C70 122.3(4)
C68 C69 H69A 118.9
C70 C69 H69A 118.9
C71 C70 C69 116.9(3)
C71 C70 C74 124.3(4)
C69 C70 C74 118.7(4)
C70 C71 C72 123.6(4)
C70 C71 H71A 118.2
C72 C71 H71A 118.2
C73 C72 C78 124.3(3)
C73 C72 C71 118.5(3)
C78 C72 C71 116.9(3)
O6 C73 C72 124.5(3)
O6 C73 C68 117.5(3)
C72 C73 C68 117.8(3)
C76 C74 C70 110.4(4)
C76 C74 C77 107.6(4)
C70 C74 C77 111.4(4)
C76 C74 C75 110.9(4)
C70 C74 C75 108.0(4)
C77 C74 C75 108.5(4)
C74 C75 H75A 109.5
C74 C75 H75C 109.5
H75A C75 H75C 109.5
C74 C75 H75B 109.5
H75A C75 H75B 109.5
H75C C75 H75B 109.5
C74 C77 H77B 109.5
C74 C77 H77C 109.5
H77B C77 H77C 109.5
C74 C77 H77A 109.5
H77B C77 H77A 109.5
H77C C77 H77A 109.5
C74 C76 H76A 109.4
C74 C76 H76C 109.5
H76A C76 H76C 109.5
C74 C76 H76B 109.5
H76A C76 H76B 109.5
H76C C76 H76B 109.5
N8 C78 C72 128.2(3)
N8 C78 H78A 115.9
C72 C78 H78A 115.9
N8 C79 C80 114.0(4)
N8 C79 H79B 108.8
C80 C79 H79B 108.8
N8 C79 H79A 108.8
C80 C79 H79A 108.8
H79B C79 H79A 107.7
C81 C80 C79 114.8(4)
C81 C80 H80A 108.6
C79 C80 H80A 108.6
C81 C80 H80B 108.6
C79 C80 H80B 108.5
H80A C80 H80B 107.5
C80 C81 C82 112.4(4)
C80 C81 H81A 109.1
C82 C81 H81A 109.1
C80 C81 H81B 109.1
C82 C81 H81B 109.1
H81A C81 H81B 107.9
C81 C82 H82B 109.5
C81 C82 H82C 109.5
H82B C82 H82C 109.5
C81 C82 H82A 109.5
H82B C82 H82A 109.5
H82C C82 H82A 109.5
O111 C111 H11D 109.5
O111 C111 H11F 109.5
H11D C111 H11F 109.5
O111 C111 H11E 109.5
H11D C111 H11E 109.5
H11F C111 H11E 109.5
C333 C222 H22D 109.5
C333 C222 H22E 109.5
H22D C222 H22E 109.5
C333 C222 H22F 109.5
H22D C222 H22F 109.5
H22E C222 H22F 109.5
N111 C333 C222 177.5(7)
C111 O111 H11C 109.5

loop_
_geom_bond_atom_site_label_1
_geom_bond_atom_site_label_2
_geom_bond_distance
Zn1 O5 1.903(3)
Zn1 O6 1.911(2)
Zn1 N8 1.985(3)
Zn1 N4 1.996(3)
O1 C1 1.377(4)
O1 H1AA 0.8400
O2 C12 1.414(4)
O2 C45 1.451(4)
O3 C23 1.384(5)
O3 H3AA 0.8400
O4 C34 1.404(4)
O4 C64 1.446(4)
O5 C54 1.319(4)
O6 C73 1.316(4)
N1 N2 1.311(5)
N1 C46 1.340(5)
N2 N3 1.346(5)
N3 C47 1.341(5)
N3 C48 1.461(5)
N4 C59 1.284(4)
N4 C60 1.478(6)
N5 N6 1.316(5)
N5 C65 1.367(5)
N6 N7 1.355(4)
N7 C66 1.354(5)
N7 C67 1.474(5)
N8 C78 1.287(4)
N8 C79 1.479(5)
C1 C6 1.392(5)
C1 C2 1.405(5)
C2 C3 1.399(5)
C2 C44 1.530(5)
C3 C4 1.388(5)
C3 H3AB 0.9500
C4 C5 1.382(5)
C4 C7 1.541(5)
C5 C6 1.391(5)
C5 H5AA 0.9500
C6 C11 1.513(5)
C7 C10 1.513(6)
C7 C9 1.523(6)
C7 C8 1.531(6)
C8 H8AA 0.9800
C8 H8AC 0.9800
C8 H8AB 0.9800
C9 H9AA 0.9800
C9 H9AC 0.9800
C9 H9AB 0.9800
C10 H10B 0.9800
C10 H10C 0.9800
C10 H10A 0.9800
C11 C13 1.479(6)
C11 H11A 0.9900
C11 H11B 0.9900
C12 C17 1.378(6)
C12 C13 1.394(6)
C13 C14 1.394(5)
C14 C15 1.407(6)
C14 H14A 0.9500
C15 C16 1.374(6)
C15 C18 1.552(5)
C16 C17 1.413(5)
C16 H16A 0.9500
C17 C22 1.505(6)
C18 C20` 1.395(11)
C18 C21` 1.519(10)
C18 C19 1.534(3)
C18 C20 1.535(3)
C18 C21 1.536(3)
C18 C19` 1.688(12)
C19 C19` 1.217(14)
C19 C21` 1.495(15)
C20 C20` 1.036(16)
C20 C19` 1.819(14)
C21 C21` 1.402(14)
C21 C20` 1.702(14)
C22 C24 1.525(7)
C22 H22B 0.9900
C22 H22A 0.9900
C23 C28 1.377(6)
C23 C24 1.401(6)
C24 C25 1.408(6)
C25 C26 1.365(7)
C25 H25A 0.9500
C26 C27 1.372(6)
C26 C29 1.554(5)
C27 C28 1.394(6)
C27 H27A 0.9500
C28 C33 1.516(6)
C29 C30 1.534(3)
C29 C32 1.534(3)
C29 C32' 1.535(3)
C29 C30' 1.535(3)
C29 C31' 1.535(3)
C29 C31 1.535(3)
C30 H30A 0.9801
C30 H30C 0.9801
C30 H30B 0.9801
C31 H31A 0.9800
C31 H31B 0.9800
C31 H31C 0.9800
C32 H32A 0.9800
C32 H32B 0.9800
C32 H32C 0.9800
C30' H30D 0.9801
C30' H30F 0.9801
C30' H30E 0.9801
C31' H31D 0.9864
C31' H31F 0.9865
C31' H31E 0.9864
C32' H32D 0.9801
C32' H32E 0.9801
C32' H32F 0.9801
C33 C35 1.508(6)
C33 H33B 0.9900
C33 H33A 0.9900
C34 C39 1.387(5)
C34 C35 1.395(5)
C35 C36 1.404(5)
C36 C37 1.385(6)
C36 H36A 0.9500
C37 C38 1.371(6)
C37 C40 1.551(5)
C38 C39 1.400(5)
C38 H38A 0.9500
C39 C44 1.499(5)
C40 C41 1.509(8)
C40 C42 1.511(8)
C40 C43 1.537(7)
C41 H41A 0.9800
C41 H41C 0.9800
C41 H41B 0.9800
C42 H42B 0.9800
C42 H42C 0.9800
C42 H42A 0.9800
C43 H43A 0.9800
C43 H43C 0.9800
C43 H43B 0.9800
C44 H44B 0.9900
C44 H44A 0.9900
C45 C46 1.485(5)
C45 H45B 0.9900
C45 H45A 0.9900
C46 C47 1.379(6)
C47 H47A 0.9500
C48 C49 1.502(5)
C48 H48A 0.9900
C48 H48B 0.9900
C49 C50 1.389(5)
C49 C54 1.405(6)
C50 C51 1.393(5)
C50 H50A 0.9500
C51 C52 1.370(6)
C51 C55 1.546(5)
C52 C53 1.420(5)
C52 H52A 0.9500
C53 C54 1.431(5)
C53 C59 1.448(6)
C55 C57 1.479(7)
C55 C58 1.526(7)
C55 C56 1.535(6)
C56 H56A 0.9800
C56 H56C 0.9800
C56 H56B 0.9800
C57 H57B 0.9800
C57 H57C 0.9800
C57 H57A 0.9800
C58 H58B 0.9800
C58 H58C 0.9800
C58 H58A 0.9800
C59 H59A 0.9500
C60 C61 1.525(16)
C60 C61' 1.640(9)
C61 C61' 0.808(17)
C61 C62 1.535(3)
C61 C62' 1.57(2)
C62 C62' 1.08(3)
C62 C63 1.535(3)
C62 C61' 1.992(18)
C63 C62' 1.91(6)
C61' C62' 1.534(3)
C62' C63' 1.535(3)
C64 C65 1.488(6)
C64 H64A 0.9900
C64 H64B 0.9900
C65 C66 1.379(6)
C66 H66A 0.9500
C67 C68 1.480(5)
C67 H67A 0.9900
C67 H67B 0.9900
C68 C69 1.380(5)
C68 C73 1.427(5)
C69 C70 1.412(6)
C69 H69A 0.9500
C70 C71 1.357(6)
C70 C74 1.537(5)
C71 C72 1.430(5)
C71 H71A 0.9500
C72 C73 1.413(5)
C72 C78 1.425(5)
C74 C76 1.520(7)
C74 C77 1.543(7)
C74 C75 1.542(7)
C75 H75A 0.9800
C75 H75C 0.9800
C75 H75B 0.9800
C77 H77B 0.9800
C77 H77C 0.9800
C77 H77A 0.9800
C76 H76A 0.9800
C76 H76C 0.9800
C76 H76B 0.9800
C78 H78A 0.9500
C79 C80 1.499(5)
C79 H79B 0.9900
C79 H79A 0.9900
C80 C81 1.461(7)
C80 H80A 0.9900
C80 H80B 0.9900
C81 C82 1.553(6)
C81 H81A 0.9900
C81 H81B 0.9900
C82 H82B 0.9800
C82 H82C 0.9800
C82 H82A 0.9800
C111 O111 1.395(6)
C111 H11D 0.9800
C111 H11F 0.9800
C111 H11E 0.9800
C222 C333 1.425(6)
C222 H22D 0.9800
C222 H22E 0.9800
C222 H22F 0.9800
C333 N111 1.134(7)
O111 H11C 0.8400

loop_
_geom_torsion_atom_site_label_1
_geom_torsion_atom_site_label_2
_geom_torsion_atom_site_label_3
_geom_torsion_atom_site_label_4
_geom_torsion
O6 Zn1 O5 C54 -118.6(3)
N8 Zn1 O5 C54 134.3(3)
N4 Zn1 O5 C54 1.4(3)
O5 Zn1 O6 C73 -134.4(3)
N8 Zn1 O6 C73 -12.2(3)
N4 Zn1 O6 C73 118.2(3)
C46 N1 N2 N3 0.4(5)
N1 N2 N3 C47 0.1(5)
N1 N2 N3 C48 179.4(3)
O5 Zn1 N4 C59 -2.9(3)
O6 Zn1 N4 C59 109.8(3)
N8 Zn1 N4 C59 -133.5(3)
O5 Zn1 N4 C60 -178.2(3)
O6 Zn1 N4 C60 -65.5(3)
N8 Zn1 N4 C60 51.2(4)
C65 N5 N6 N7 0.0(4)
N5 N6 N7 C66 -0.3(4)
N5 N6 N7 C67 169.0(3)
O5 Zn1 N8 C78 125.1(3)
O6 Zn1 N8 C78 12.2(3)
N4 Zn1 N8 C78 -113.8(3)
O5 Zn1 N8 C79 -50.0(3)
O6 Zn1 N8 C79 -162.8(3)
N4 Zn1 N8 C79 71.2(3)
O1 C1 C2 C3 -177.6(3)
C6 C1 C2 C3 0.9(5)
O1 C1 C2 C44 7.5(5)
C6 C1 C2 C44 -174.0(3)
C1 C2 C3 C4 -2.6(5)
C44 C2 C3 C4 172.3(3)
C2 C3 C4 C5 2.9(6)
C2 C3 C4 C7 -180.0(3)
C3 C4 C5 C6 -1.6(6)
C7 C4 C5 C6 -178.7(4)
C4 C5 C6 C1 0.1(6)
C4 C5 C6 C11 -177.3(4)
O1 C1 C6 C5 178.7(3)
C2 C1 C6 C5 0.3(5)
O1 C1 C6 C11 -4.0(6)
C2 C1 C6 C11 177.6(3)
C5 C4 C7 C10 -13.2(6)
C3 C4 C7 C10 169.8(4)
C5 C4 C7 C9 108.7(4)
C3 C4 C7 C9 -68.3(5)
C5 C4 C7 C8 -132.6(4)
C3 C4 C7 C8 50.4(5)
C5 C6 C11 C13 88.9(4)
C1 C6 C11 C13 -88.4(4)
C45 O2 C12 C17 -89.9(4)
C45 O2 C12 C13 95.2(4)
C17 C12 C13 C14 2.9(5)
O2 C12 C13 C14 177.5(3)
C17 C12 C13 C11 -172.4(3)
O2 C12 C13 C11 2.2(5)
C6 C11 C13 C12 93.3(4)
C6 C11 C13 C14 -81.9(4)
C12 C13 C14 C15 -0.2(5)
C11 C13 C14 C15 175.3(3)
C13 C14 C15 C16 -0.6(5)
C13 C14 C15 C18 177.1(3)
C14 C15 C16 C17 -1.3(6)
C18 C15 C16 C17 -179.0(3)
C13 C12 C17 C16 -4.7(5)
O2 C12 C17 C16 -179.2(3)
C13 C12 C17 C22 171.0(3)
O2 C12 C17 C22 -3.5(5)
C15 C16 C17 C12 3.7(6)
C15 C16 C17 C22 -171.9(4)
C16 C15 C18 C20` 75.3(8)
C14 C15 C18 C20` -102.4(8)
C16 C15 C18 C21` -60.1(7)
C14 C15 C18 C21` 122.3(7)
C16 C15 C18 C19 -122.2(5)
C14 C15 C18 C19 60.1(6)
C16 C15 C18 C20 119.0(6)
C14 C15 C18 C20 -58.7(6)
C16 C15 C18 C21 -1.6(6)
C14 C15 C18 C21 -179.3(5)
C16 C15 C18 C19` -168.6(5)
C14 C15 C18 C19` 13.8(6)
C20` C18 C19 C19` 60.0(12)
C21` C18 C19 C19` 163.3(10)
C20 C18 C19 C19` 22.5(8)
C21 C18 C19 C19` 142.3(7)
C15 C18 C19 C19` -95.6(7)
C20` C18 C19 C21` -103.3(10)
C20 C18 C19 C21` -140.8(7)
C21 C18 C19 C21` -21.0(7)
C15 C18 C19 C21` 101.1(6)
C19` C18 C19 C21` -163.3(10)
C21` C18 C20 C20` 77.6(14)
C19 C18 C20 C20` 141.0(10)
C21 C18 C20 C20` 21.1(11)
C15 C18 C20 C20` -101.0(10)
C19` C18 C20 C20` 157.6(12)
C20` C18 C20 C19` -157.6(12)
C21` C18 C20 C19` -80.0(10)
C19 C18 C20 C19` -16.6(5)
C21 C18 C20 C19` -136.5(5)
C15 C18 C20 C19` 101.4(5)
C20` C18 C21 C21` 156.4(8)
C19 C18 C21 C21` 22.0(7)
C20 C18 C21 C21` 141.9(7)
C15 C18 C21 C21` -98.0(6)
C19` C18 C21 C21` 62.7(10)
C21` C18 C21 C20` -156.4(8)
C19 C18 C21 C20` -134.4(7)
C20 C18 C21 C20` -14.5(8)
C15 C18 C21 C20` 105.6(6)
C19` C18 C21 C20` -93.8(10)
C21` C19 C19` C18 19.6(10)
C21` C19 C19` C20 0.7(15)
C18 C19 C19` C20 -18.9(5)
C20` C18 C19` C19 -142.0(8)
C21` C18 C19` C19 -14.5(8)
C20 C18 C19` C19 -157.2(7)
C21 C18 C19` C19 -62.1(10)
C15 C18 C19` C19 99.2(7)
C20` C18 C19` C20 15.2(8)
C21` C18 C19` C20 142.7(6)
C19 C18 C19` C20 157.2(7)
C21 C18 C19` C20 95.1(6)
C15 C18 C19` C20 -103.6(5)
C20` C20 C19` C19 -1.3(15)
C18 C20 C19` C19 21.2(6)
C20` C20 C19` C18 -22.5(12)
C19` C20 C20` C18 21.9(11)
C18 C20 C20` C21 -24.0(11)
C19` C20 C20` C21 -2(2)
C21` C18 C20` C20 -136.5(10)
C19 C18 C20` C20 -60.7(13)
C21 C18 C20` C20 -158.9(10)
C15 C18 C20` C20 94.4(11)
C19` C18 C20` C20 -21.8(11)
C21` C18 C20` C21 22.4(8)
C19 C18 C20` C21 98.1(7)
C20 C18 C20` C21 158.9(10)
C15 C18 C20` C21 -106.7(5)
C19` C18 C20` C21 137.1(5)
C21` C21 C20` C20 5.6(18)
C18 C21 C20` C20 27.6(13)
C21` C21 C20` C18 -22.0(7)
C18 C21 C21` C19 -24.7(6)
C20` C21 C21` C19 -5.6(11)
C20` C21 C21` C18 19.2(6)
C19` C19 C21` C21 3.3(16)
C18 C19 C21` C21 25.2(6)
C19` C19 C21` C18 -21.9(12)
C20` C18 C21` C21 -26.2(9)
C19 C18 C21` C21 -155.5(7)
C20 C18 C21` C21 -74.6(10)
C15 C18 C21` C21 103.9(6)
C19` C18 C21` C21 -143.8(6)
C20` C18 C21` C19 129.4(9)
C20 C18 C21` C19 80.9(9)
C21 C18 C21` C19 155.5(7)
C15 C18 C21` C19 -100.6(6)
C19` C18 C21` C19 11.8(7)
C12 C17 C22 C24 -98.8(4)
C16 C17 C22 C24 76.7(5)
C28 C23 C24 C25 -1.0(6)
O3 C23 C24 C25 179.7(4)
C28 C23 C24 C22 -174.8(4)
O3 C23 C24 C22 5.8(6)
C17 C22 C24 C23 95.0(5)
C17 C22 C24 C25 -78.6(5)
C23 C24 C25 C26 0.0(7)
C22 C24 C25 C26 173.9(4)
C24 C25 C26 C27 0.9(7)
C24 C25 C26 C29 -175.1(4)
C25 C26 C27 C28 -0.9(7)
C29 C26 C27 C28 175.0(4)
O3 C23 C28 C27 -179.6(4)
C24 C23 C28 C27 1.1(6)
O3 C23 C28 C33 -3.9(6)
C24 C23 C28 C33 176.8(4)
C26 C27 C28 C23 -0.1(7)
C26 C27 C28 C33 -175.9(4)
C25 C26 C29 C30 61.6(7)
C27 C26 C29 C30 -114.2(6)
C25 C26 C29 C32 -177.9(6)
C27 C26 C29 C32 6.3(7)
C25 C26 C29 C32' -148.1(16)
C27 C26 C29 C32' 36.1(16)
C25 C26 C29 C30' 95.5(15)
C27 C26 C29 C30' -80.3(15)
C25 C26 C29 C31' -21.7(16)
C27 C26 C29 C31' 162.6(16)
C25 C26 C29 C31 -57.5(6)
C27 C26 C29 C31 126.8(6)
C23 C28 C33 C35 -88.3(5)
C27 C28 C33 C35 87.4(5)
C64 O4 C34 C39 -80.7(4)
C64 O4 C34 C35 101.3(4)
C39 C34 C35 C36 4.2(5)
O4 C34 C35 C36 -177.9(3)
C39 C34 C35 C33 -170.1(4)
O4 C34 C35 C33 7.8(5)
C28 C33 C35 C34 93.9(5)
C28 C33 C35 C36 -80.3(5)
C34 C35 C36 C37 -0.2(6)
C33 C35 C36 C37 174.3(4)
C35 C36 C37 C38 -2.2(6)
C35 C36 C37 C40 178.6(4)
C36 C37 C38 C39 0.8(6)
C40 C37 C38 C39 -179.9(4)
C35 C34 C39 C38 -5.4(5)
O4 C34 C39 C38 176.7(3)
C35 C34 C39 C44 170.7(3)
O4 C34 C39 C44 -7.2(5)
C37 C38 C39 C34 2.8(5)
C37 C38 C39 C44 -173.5(4)
C38 C37 C40 C41 -174.7(4)
C36 C37 C40 C41 4.5(6)
C38 C37 C40 C42 -54.7(6)
C36 C37 C40 C42 124.5(5)
C38 C37 C40 C43 65.7(5)
C36 C37 C40 C43 -115.1(5)
C34 C39 C44 C2 -101.2(4)
C38 C39 C44 C2 74.8(4)
C3 C2 C44 C39 -84.6(4)
C1 C2 C44 C39 90.2(4)
C12 O2 C45 C46 -174.5(4)
N2 N1 C46 C47 -0.8(5)
N2 N1 C46 C45 -177.2(4)
O2 C45 C46 N1 124.4(4)
O2 C45 C46 C47 -51.1(6)
N2 N3 C47 C46 -0.5(4)
C48 N3 C47 C46 -179.7(3)
N1 C46 C47 N3 0.8(4)
C45 C46 C47 N3 176.8(4)
C47 N3 C48 C49 -87.3(5)
N2 N3 C48 C49 93.6(4)
N3 C48 C49 C50 -102.4(4)
N3 C48 C49 C54 78.7(5)
C54 C49 C50 C51 -0.4(6)
C48 C49 C50 C51 -179.2(3)
C49 C50 C51 C52 2.2(6)
C49 C50 C51 C55 -176.6(4)
C50 C51 C52 C53 -1.7(6)
C55 C51 C52 C53 177.2(4)
C51 C52 C53 C54 -0.6(5)
C51 C52 C53 C59 178.3(4)
Zn1 O5 C54 C49 177.8(3)
Zn1 O5 C54 C53 -1.6(5)
C50 C49 C54 O5 178.7(3)
C48 C49 C54 O5 -2.4(5)
C50 C49 C54 C53 -1.9(5)
C48 C49 C54 C53 176.9(3)
C52 C53 C54 O5 -178.3(3)
C59 C53 C54 O5 2.9(6)
C52 C53 C54 C49 2.3(5)
C59 C53 C54 C49 -176.4(4)
C52 C51 C55 C57 177.7(4)
C50 C51 C55 C57 -3.5(6)
C52 C51 C55 C58 58.2(5)
C50 C51 C55 C58 -123.1(4)
C52 C51 C55 C56 -59.7(5)
C50 C51 C55 C56 119.0(4)
C60 N4 C59 C53 -179.5(4)
Zn1 N4 C59 C53 5.0(5)
C52 C53 C59 N4 176.1(4)
C54 C53 C59 N4 -5.1(6)
C59 N4 C60 C61 -159.0(9)
Zn1 N4 C60 C61 16.4(10)
C59 N4 C60 C61' -131.1(4)
Zn1 N4 C60 C61' 44.4(5)
N4 C60 C61 C61' 67.4(13)
N4 C60 C61 C62 179.3(14)
C61' C60 C61 C62 112(2)
N4 C60 C61 C62' 134.1(8)
C61' C60 C61 C62' 66.7(13)
C61' C61 C62 C62' -10(2)
C60 C61 C62 C62' -102.6(16)
C61' C61 C62 C63 -78(6)
C60 C61 C62 C63 -171(6)
C62' C61 C62 C63 -69(6)
C60 C61 C62 C61' -92.7(18)
C62' C61 C62 C61' 10(2)
C61 C62 C63 C62' 62(5)
C61' C62 C63 C62' 32(3)
C60 C61 C61' C62' 120.0(6)
C62 C61 C61' C62' 6.7(15)
C62 C61 C61' C60 -113.3(16)
C62' C61 C61' C60 -120.0(6)
C60 C61 C61' C62 113.3(16)
C62' C61 C61' C62 -6.7(15)
N4 C60 C61' C61 -123.7(12)
N4 C60 C61' C62' 171.0(5)
C61 C60 C61' C62' -65.3(12)
N4 C60 C61' C62 -164.4(8)
C61 C60 C61' C62 -40.7(13)
C62' C62 C61' C61 168(3)
C63 C62 C61' C61 124(6)
C61 C62 C61' C62' -168(3)
C63 C62 C61' C62' -44(5)
C62' C62 C61' C60 -134.2(13)
C61 C62 C61' C60 58.0(19)
C63 C62 C61' C60 -178(5)
C61 C62 C62' C61' 4.8(10)
C63 C62 C62' C61' 150(4)
C61 C62 C62' C63' -98.7(13)
C63 C62 C62' C63' 46(4)
C61' C62 C62' C63' -103.5(12)
C63 C62 C62' C61 145(4)
C61' C62 C62' C61 -4.8(10)
C61 C62 C62' C63 -145(4)
C61' C62 C62' C63 -150(4)
C61 C61' C62' C62 -8.9(19)
C60 C61' C62' C62 50.4(15)
C61 C61' C62' C63' 112.0(15)
C60 C61' C62' C63' 171.3(7)
C62 C61' C62' C63' 120.9(16)
C60 C61' C62' C61 59.3(13)
C62 C61' C62' C61 8.9(19)
C61 C61' C62' C63 30(5)
C60 C61' C62' C63 89(5)
C62 C61' C62' C63 39(5)
C61' C61 C62' C62 170(2)
C60 C61 C62' C62 97.4(18)
C60 C61 C62' C61' -73.1(12)
C62 C61 C62' C61' -170(2)
C61' C61 C62' C63' -74.7(14)
C60 C61 C62' C63' -147.7(11)
C62 C61 C62' C63' 114.8(18)
C61' C61 C62' C63 -160(4)
C60 C61 C62' C63 127(3)
C62 C61 C62' C63 30(4)
C62 C63 C62' C61' -51(6)
C62 C63 C62' C63' -140(3)
C62 C63 C62' C61 -35(4)
C34 O4 C64 C65 -77.8(4)
N6 N5 C65 C66 0.3(4)
N6 N5 C65 C64 -172.4(3)
O4 C64 C65 N5 90.0(4)
O4 C64 C65 C66 -81.0(4)
N6 N7 C66 C65 0.5(4)
C67 N7 C66 C65 -167.5(3)
N5 C65 C66 N7 -0.5(4)
C64 C65 C66 N7 171.6(3)
N6 N7 C67 C68 -96.5(4)
C66 N7 C67 C68 70.5(4)
N7 C67 C68 C69 98.1(4)
N7 C67 C68 C73 -77.3(4)
C73 C68 C69 C70 2.7(6)
C67 C68 C69 C70 -172.6(4)
C68 C69 C70 C71 3.0(6)
C68 C69 C70 C74 -179.5(4)
C69 C70 C71 C72 -3.5(6)
C74 C70 C71 C72 179.2(4)
C70 C71 C72 C73 -1.8(6)
C70 C71 C72 C78 171.9(4)
Zn1 O6 C73 C72 3.8(5)
Zn1 O6 C73 C68 178.6(3)
C78 C72 C73 O6 9.0(6)
C71 C72 C73 O6 -177.8(4)
C78 C72 C73 C68 -165.8(4)
C71 C72 C73 C68 7.4(6)
C69 C68 C73 O6 176.9(4)
C67 C68 C73 O6 -7.6(5)
C69 C68 C73 C72 -7.9(6)
C67 C68 C73 C72 167.6(4)
C71 C70 C74 C76 -125.2(5)
C69 C70 C74 C76 57.5(6)
C71 C70 C74 C77 -5.8(7)
C69 C70 C74 C77 177.0(5)
C71 C70 C74 C75 113.3(5)
C69 C70 C74 C75 -64.0(5)
C79 N8 C78 C72 170.7(4)
Zn1 N8 C78 C72 -4.4(6)
C73 C72 C78 N8 -8.4(7)
C71 C72 C78 N8 178.3(4)
C78 N8 C79 C80 135.6(4)
Zn1 N8 C79 C80 -49.2(5)
N8 C79 C80 C81 -70.8(5)
C79 C80 C81 C82 179.2(4)
